data_1532478
loop_
_publ_author_name
'Hadlington, Terrance J.'
'Hermann, Markus'
'Frenking, Gernot'
'Jones, Cameron'

_publ_section_title
;
 Two-coordinate group 14 element(ii) hydrides as reagents for the facile,
 and sometimes reversible, hydrogermylation/hydrostannylation of
 unactivated alkenes and alkynes
;
_journal_issue 12
_journal_name_full 'Chem. Sci.'
_journal_page_first 7249
_journal_paper_doi 10.1039/C5SC03376D
_journal_volume 6
_journal_year 2015
_chemical_formula_sum 'C53 H61 Ge N Si'
_chemical_formula_weight 812.71
_chemical_name_systematic
; 
 ? 
;
_space_group_IT_number 14
_symmetry_cell_setting monoclinic
_symmetry_space_group_name_Hall '-P 2yn'
_symmetry_space_group_name_H-M 'P 1 21/n 1'
_atom_sites_solution_hydrogens geom
_atom_sites_solution_primary direct
_atom_sites_solution_secondary difmap
_audit_creation_method SHELXL-97
_audit_update_record
;
2015-09-07 deposited with the CCDC.
2015-09-22 downloaded from the CCDC.
;
_cell_angle_alpha 90.00
_cell_angle_beta 96.916(13)
_cell_angle_gamma 90.00
_cell_formula_units_Z 4
_cell_length_a 10.0813(17)
_cell_length_b 15.796(3)
_cell_length_c 28.096(4)
_cell_measurement_temperature 123(2)
_cell_volume 4441.6(13)
_computing_cell_refinement CrysalisPro
_computing_data_collection CrysalisPro
_computing_data_reduction CrysalisPro
_computing_molecular_graphics X-Seed
_computing_publication_material CifTAB
_computing_structure_refinement 'SHELXL-97 (Sheldrick, 1997)'
_computing_structure_solution 'SHELXS-97 (Sheldrick, 1990)'
_diffrn_ambient_temperature 123(2)
_diffrn_measured_fraction_theta_full 0.998
_diffrn_measured_fraction_theta_max 0.998
_diffrn_measurement_device_type 'Oxford Gemini Ultra'
_diffrn_radiation_monochromator graphite
_diffrn_radiation_source 'Enhance (Mo) X-ray Source'
_diffrn_radiation_type MoK\a
_diffrn_radiation_wavelength 0.71073
_diffrn_reflns_av_R_equivalents 0.1932
_diffrn_reflns_av_sigmaI/netI 0.3249
_diffrn_reflns_limit_h_max 12
_diffrn_reflns_limit_h_min -11
_diffrn_reflns_limit_k_max 17
_diffrn_reflns_limit_k_min -19
_diffrn_reflns_limit_l_max 21
_diffrn_reflns_limit_l_min -34
_diffrn_reflns_number 21378
_diffrn_reflns_theta_full 25.50
_diffrn_reflns_theta_max 25.50
_diffrn_reflns_theta_min 2.92
_exptl_absorpt_coefficient_mu 0.753
_exptl_absorpt_correction_T_max 0.891
_exptl_absorpt_correction_T_min 0.861
_exptl_absorpt_correction_type multi-scan
_exptl_absorpt_process_details 'SCALE3 ABSPACK'
_exptl_crystal_colour yellow
_exptl_crystal_density_diffrn 1.215
_exptl_crystal_density_method 'not measured'
_exptl_crystal_description block
_exptl_crystal_F_000 1728
_exptl_crystal_size_max 0.20
_exptl_crystal_size_mid 0.20
_exptl_crystal_size_min 0.15
_refine_diff_density_max 1.021
_refine_diff_density_min -1.186
_refine_diff_density_rms 0.098
_refine_ls_extinction_method none
_refine_ls_goodness_of_fit_ref 0.914
_refine_ls_hydrogen_treatment constr
_refine_ls_matrix_type full
_refine_ls_number_parameters 551
_refine_ls_number_reflns 8251
_refine_ls_number_restraints 18
_refine_ls_restrained_S_all 0.920
_refine_ls_R_factor_all 0.2768
_refine_ls_R_factor_gt 0.0925
_refine_ls_shift/su_max 0.001
_refine_ls_shift/su_mean 0.000
_refine_ls_structure_factor_coef Fsqd
_refine_ls_weighting_details 'calc w=1/[\s^2^(Fo^2^)+(0.0938P)^2^+0.0000P] where P=(Fo^2^+2Fc^2^)/3'
_refine_ls_weighting_scheme calc
_refine_ls_wR_factor_gt 0.1923
_refine_ls_wR_factor_ref 0.2723
_reflns_number_gt 2654
_reflns_number_total 8251
_reflns_threshold_expression >2sigma(I)
_cod_data_source_file c5sc03376d2.cif
_cod_data_source_block compound14
_cod_depositor_comments 'Adding full bibliography for 1532469--1532486.cif.'
_cod_original_cell_volume 4441.7(13)
_cod_original_sg_symbol_H-M P2(1)/n
_cod_database_code 1532478

loop_
_symmetry_equiv_pos_as_xyz
'x, y, z'
'-x+1/2, y+1/2, -z+1/2'
'-x, -y, -z'
'x-1/2, -y-1/2, z-1/2'

loop_
_atom_site_label
_atom_site_type_symbol
_atom_site_fract_x
_atom_site_fract_y
_atom_site_fract_z
_atom_site_U_iso_or_equiv
_atom_site_adp_type
_atom_site_occupancy
_atom_site_symmetry_multiplicity
_atom_site_calc_flag
_atom_site_refinement_flags
_atom_site_disorder_assembly
_atom_site_disorder_group
Ge1 Ge 0.96730(8) 0.80583(7) 0.83251(3) 0.0512(4) Uani 1 1 d . . .
Si1 Si 0.6256(2) 0.79624(16) 0.81221(7) 0.0424(7) Uani 1 1 d D . .
N1 N 0.7900(5) 0.7989(4) 0.8468(2) 0.0364(17) Uani 1 1 d . A .
C1 C 0.7956(7) 0.7909(5) 0.8995(3) 0.039(2) Uani 1 1 d . . .
C16 C 1.1801(8) 0.9770(6) 0.9151(3) 0.051(2) Uani 1 1 d . A .
H16 H 1.2577 0.9571 0.9344 0.062 Uiso 1 1 calc R . .
C6 C 0.7943(7) 0.8656(5) 0.9283(3) 0.0329(19) Uani 1 1 d . A .
C20 C 0.8269(7) 0.6290(5) 0.8936(3) 0.040(2) Uani 1 1 d . . .
H20 H 0.7831 0.6397 0.8603 0.048 Uiso 1 1 calc R A .
C7 C 0.7988(7) 0.9535(5) 0.9063(3) 0.038(2) Uani 1 1 d . . .
H7 H 0.7419 0.9509 0.8746 0.046 Uiso 1 1 calc R A .
C2 C 0.8061(7) 0.7096(5) 0.9221(3) 0.043(2) Uani 1 1 d . A .
C19 C 0.9533(9) 1.0357(5) 0.8594(3) 0.045(2) Uani 1 1 d . . .
H19 H 0.8760 1.0570 0.8405 0.054 Uiso 1 1 calc R A .
C8 C 0.7374(7) 1.0222(5) 0.9356(3) 0.036(2) Uani 1 1 d . A .
C14 C 0.9391(7) 0.9775(5) 0.8956(3) 0.038(2) Uani 1 1 d . A .
C3 C 0.8134(7) 0.7055(5) 0.9721(3) 0.038(2) Uani 1 1 d . . .
H3 H 0.8219 0.6517 0.9873 0.046 Uiso 1 1 calc R A .
C4 C 0.8086(7) 0.7773(5) 1.0004(3) 0.034(2) Uani 1 1 d . A .
C35 C 0.6973(9) 0.7222(6) 1.0702(3) 0.066(3) Uani 1 1 d . A .
H35A H 0.6923 0.6651 1.0565 0.099 Uiso 1 1 calc R . .
H35B H 0.6157 0.7535 1.0587 0.099 Uiso 1 1 calc R . .
H35C H 0.7062 0.7186 1.1052 0.099 Uiso 1 1 calc R . .
C27 C 0.9750(7) 0.6118(5) 0.8890(3) 0.044(2) Uani 1 1 d . A .
C18 C 1.0785(9) 1.0631(6) 0.8503(3) 0.059(3) Uani 1 1 d . A .
H18 H 1.0869 1.1015 0.8249 0.071 Uiso 1 1 calc R . .
C15 C 1.0532(8) 0.9485(5) 0.9236(3) 0.045(2) Uani 1 1 d . . .
H15 H 1.0451 0.9091 0.9486 0.054 Uiso 1 1 calc R A .
C17 C 1.1914(8) 1.0342(6) 0.8786(3) 0.052(2) Uani 1 1 d . . .
H17 H 1.2772 1.0538 0.8728 0.062 Uiso 1 1 calc R A .
C5 C 0.8013(7) 0.8552(5) 0.9781(3) 0.038(2) Uani 1 1 d . . .
H5 H 0.8009 0.9044 0.9976 0.045 Uiso 1 1 calc R A .
C9 C 0.6008(8) 1.0169(6) 0.9416(3) 0.047(2) Uani 1 1 d . . .
H9 H 0.5495 0.9694 0.9295 0.056 Uiso 1 1 calc R A .
C33 C 0.8182(8) 0.7684(5) 1.0548(3) 0.047(2) Uani 1 1 d . . .
H33 H 0.8195 0.8267 1.0687 0.057 Uiso 1 1 calc R A .
C45 C 0.9702(8) 0.8271(7) 0.7628(3) 0.057(3) Uani 1 1 d . . .
C32 C 1.0085(9) 0.5760(6) 0.8482(3) 0.060(3) Uani 1 1 d . . .
H32 H 0.9406 0.5666 0.8222 0.072 Uiso 1 1 calc R A .
C13 C 0.8118(8) 1.0902(5) 0.9552(3) 0.040(2) Uani 1 1 d . . .
H13 H 0.9042 1.0940 0.9519 0.048 Uiso 1 1 calc R A .
C12 C 0.7496(9) 1.1537(6) 0.9801(3) 0.052(2) Uani 1 1 d . A .
H12 H 0.8009 1.1999 0.9939 0.062 Uiso 1 1 calc R . .
C39 C 0.5760(7) 0.6814(4) 0.7976(3) 0.049(3) Uani 0.836(7) 1 d PD A 1
H39 H 0.5904 0.6502 0.8288 0.059 Uiso 0.836(7) 1 calc PR A 1
C40 C 0.6682(13) 0.6391(9) 0.7651(5) 0.054(4) Uani 0.836(7) 1 d PD A 1
H40A H 0.6464 0.5788 0.7619 0.081 Uiso 0.836(7) 1 calc PR A 1
H40B H 0.7614 0.6457 0.7793 0.081 Uiso 0.836(7) 1 calc PR A 1
H40C H 0.6558 0.6659 0.7334 0.081 Uiso 0.836(7) 1 calc PR A 1
C28 C 1.0737(8) 0.6226(6) 0.9275(3) 0.074(3) Uani 1 1 d . . .
H28 H 1.0524 0.6453 0.9570 0.088 Uiso 1 1 calc R A .
C42 C 0.6470(9) 0.8493(6) 0.7536(2) 0.054(3) Uani 0.836(7) 1 d PD A 1
H42 H 0.7317 0.8259 0.7437 0.065 Uiso 0.836(7) 1 calc PR A 1
C10 C 0.5413(8) 1.0818(6) 0.9652(3) 0.052(2) Uani 1 1 d . A .
H10 H 0.4484 1.0792 0.9680 0.062 Uiso 1 1 calc R . .
C34 C 0.9454(8) 0.7246(6) 1.0754(3) 0.062(3) Uani 1 1 d . A .
H34A H 0.9591 0.7330 1.1102 0.093 Uiso 1 1 calc R . .
H34B H 1.0211 0.7485 1.0611 0.093 Uiso 1 1 calc R . .
H34C H 0.9385 0.6639 1.0683 0.093 Uiso 1 1 calc R . .
C41 C 0.4273(7) 0.6672(8) 0.7780(4) 0.055(3) Uani 0.836(7) 1 d PD A 1
H41A H 0.4048 0.7014 0.7490 0.082 Uiso 0.836(7) 1 calc PR A 1
H41B H 0.3706 0.6842 0.8023 0.082 Uiso 0.836(7) 1 calc PR A 1
H41C H 0.4126 0.6072 0.7702 0.082 Uiso 0.836(7) 1 calc PR A 1
C11 C 0.6149(9) 1.1493(6) 0.9845(3) 0.053(2) Uani 1 1 d . . .
H11 H 0.5733 1.1927 1.0008 0.063 Uiso 1 1 calc R A .
C43 C 0.6716(13) 0.9451(6) 0.7611(4) 0.054(3) Uani 0.836(7) 1 d PD A 1
H43A H 0.6941 0.9704 0.7312 0.081 Uiso 0.836(7) 1 calc PR A 1
H43B H 0.7457 0.9538 0.7865 0.081 Uiso 0.836(7) 1 calc PR A 1
H43C H 0.5907 0.9719 0.7702 0.081 Uiso 0.836(7) 1 calc PR A 1
C36 C 0.4947(7) 0.8464(6) 0.8452(3) 0.044(3) Uani 0.836(7) 1 d PD A 1
H36 H 0.5359 0.8997 0.8594 0.053 Uiso 0.836(7) 1 calc PR A 1
C44 C 0.5395(10) 0.8348(8) 0.7109(3) 0.062(4) Uani 0.836(7) 1 d PD A 1
H44A H 0.4546 0.8590 0.7180 0.093 Uiso 0.836(7) 1 calc PR A 1
H44B H 0.5286 0.7739 0.7050 0.093 Uiso 0.836(7) 1 calc PR A 1
H44C H 0.5668 0.8622 0.6823 0.093 Uiso 0.836(7) 1 calc PR A 1
C21 C 0.7534(8) 0.5524(6) 0.9122(3) 0.043(2) Uani 1 1 d . A .
C30 C 1.2397(10) 0.5660(8) 0.8808(4) 0.089(4) Uani 1 1 d . . .
H30 H 1.3299 0.5520 0.8777 0.107 Uiso 1 1 calc R A .
C22 C 0.8108(10) 0.4737(7) 0.9135(4) 0.079(3) Uani 1 1 d . . .
H22 H 0.8976 0.4673 0.9040 0.095 Uiso 1 1 calc R A .
C37 C 0.4545(14) 0.7954(8) 0.8876(3) 0.044(3) Uani 0.836(7) 1 d PD A 1
H37A H 0.3852 0.8262 0.9022 0.067 Uiso 0.836(7) 1 calc PR A 1
H37B H 0.5327 0.7874 0.9115 0.067 Uiso 0.836(7) 1 calc PR A 1
H37C H 0.4197 0.7402 0.8762 0.067 Uiso 0.836(7) 1 calc PR A 1
C29 C 1.2034(9) 0.5997(8) 0.9222(4) 0.097(5) Uani 1 1 d . A .
H29 H 1.2706 0.6078 0.9485 0.116 Uiso 1 1 calc R . .
C26 C 0.6238(8) 0.5583(6) 0.9248(3) 0.053(2) Uani 1 1 d . . .
H26 H 0.5808 0.6119 0.9233 0.064 Uiso 1 1 calc R A .
C38 C 0.3688(8) 0.8744(7) 0.8124(4) 0.056(3) Uani 0.836(7) 1 d PD A 1
H38A H 0.3225 0.8243 0.7980 0.084 Uiso 0.836(7) 1 calc PR A 1
H38B H 0.3946 0.9113 0.7871 0.084 Uiso 0.836(7) 1 calc PR A 1
H38C H 0.3090 0.9052 0.8314 0.084 Uiso 0.836(7) 1 calc PR A 1
C31 C 1.1369(10) 0.5533(7) 0.8433(3) 0.076(3) Uani 1 1 d . A .
H31 H 1.1567 0.5285 0.8142 0.091 Uiso 1 1 calc R . .
C25 C 0.5573(9) 0.4902(6) 0.9391(3) 0.058(3) Uani 1 1 d . A .
H25 H 0.4698 0.4963 0.9479 0.070 Uiso 1 1 calc R . .
C24 C 0.6176(11) 0.4128(7) 0.9406(4) 0.080(3) Uani 1 1 d . . .
H24 H 0.5712 0.3646 0.9503 0.096 Uiso 1 1 calc R A .
C23 C 0.7453(12) 0.4039(8) 0.9283(4) 0.097(4) Uani 1 1 d . A .
H23 H 0.7875 0.3501 0.9299 0.116 Uiso 1 1 calc R . .
C53 C 1.0658(9) 0.6915(8) 0.7416(4) 0.074(3) Uani 1 1 d . . .
H53 H 1.1209 0.6933 0.7715 0.088 Uiso 1 1 calc R . .
C46 C 1.0005(10) 0.9049(8) 0.7476(4) 0.080(3) Uani 1 1 d . . .
H46 H 0.9989 0.9487 0.7707 0.096 Uiso 1 1 calc R . .
C48 C 0.9776(10) 0.7554(7) 0.7294(3) 0.066(3) Uani 1 1 d . . .
C49 C 0.8939(10) 0.7481(8) 0.6853(3) 0.084(4) Uani 1 1 d . . .
H49 H 0.8303 0.7912 0.6760 0.100 Uiso 1 1 calc R . .
C47 C 1.0363(12) 0.9330(7) 0.6995(4) 0.099(4) Uani 1 1 d . . .
H47A H 1.1141 0.9706 0.7041 0.148 Uiso 1 1 calc R . .
H47B H 0.9605 0.9633 0.6821 0.148 Uiso 1 1 calc R . .
H47C H 1.0575 0.8834 0.6809 0.148 Uiso 1 1 calc R . .
C50 C 0.9037(10) 0.6798(7) 0.6560(3) 0.069(3) Uani 1 1 d . . .
H50 H 0.8475 0.6785 0.6263 0.083 Uiso 1 1 calc R . .
C52 C 1.0762(10) 0.6235(8) 0.7108(4) 0.090(4) Uani 1 1 d . . .
H52 H 1.1444 0.5831 0.7199 0.108 Uiso 1 1 calc R . .
C51 C 0.9936(8) 0.6095(6) 0.6671(2) 0.092(4) Uani 1 1 d . . .
H51 H 0.9970 0.5605 0.6477 0.110 Uiso 1 1 calc R . .
C39A C 0.6424(8) 0.7492(6) 0.7542(2) 0.031(12) Uiso 0.164(7) 1 d PRD A 2
H39A H 0.7216 0.7811 0.7454 0.037 Uiso 0.164(7) 1 calc PR A 2
C36A C 0.5136(8) 0.7293(6) 0.8438(2) 0.017(10) Uiso 0.164(7) 1 d PRD A 2
H36A H 0.5649 0.6763 0.8525 0.021 Uiso 0.164(7) 1 calc PR A 2
C42A C 0.557(3) 0.9079(9) 0.8068(14) 0.030(11) Uiso 0.164(7) 1 d PD A 2
H42A H 0.5622 0.9297 0.8404 0.036 Uiso 0.164(7) 1 calc PR A 2
C43A C 0.636(6) 0.971(3) 0.780(2) 0.047(19) Uiso 0.164(7) 1 d PD A 2
H43D H 0.5763 1.0166 0.7669 0.070 Uiso 0.164(7) 1 calc PR A 2
H43E H 0.6727 0.9419 0.7537 0.070 Uiso 0.164(7) 1 calc PR A 2
H43F H 0.7088 0.9948 0.8020 0.070 Uiso 0.164(7) 1 calc PR A 2
C37A C 0.472(8) 0.763(4) 0.8908(13) 0.04(2) Uiso 0.164(7) 1 d PD A 2
H37D H 0.4379 0.8211 0.8859 0.059 Uiso 0.164(7) 1 calc PR A 2
H37E H 0.5500 0.7637 0.9154 0.059 Uiso 0.164(7) 1 calc PR A 2
H37F H 0.4026 0.7270 0.9013 0.059 Uiso 0.164(7) 1 calc PR A 2
C40A C 0.695(5) 0.6586(14) 0.754(2) 0.016(14) Uiso 0.164(7) 1 d PD A 2
H40D H 0.6378 0.6212 0.7700 0.024 Uiso 0.164(7) 1 calc PR A 2
H40E H 0.7865 0.6566 0.7701 0.024 Uiso 0.164(7) 1 calc PR A 2
H40F H 0.6952 0.6398 0.7203 0.024 Uiso 0.164(7) 1 calc PR A 2
C38A C 0.377(4) 0.700(5) 0.820(3) 0.11(3) Uiso 0.164(7) 1 d PD A 2
H38D H 0.3403 0.6577 0.8398 0.169 Uiso 0.164(7) 1 calc PR A 2
H38E H 0.3870 0.6755 0.7883 0.169 Uiso 0.164(7) 1 calc PR A 2
H38F H 0.3163 0.7488 0.8155 0.169 Uiso 0.164(7) 1 calc PR A 2
C41A C 0.542(4) 0.766(3) 0.7098(13) 0.032(12) Uiso 0.164(7) 1 d PD A 2
H41D H 0.5483 0.8257 0.7003 0.048 Uiso 0.164(7) 1 calc PR A 2
H41E H 0.4516 0.7542 0.7173 0.048 Uiso 0.164(7) 1 calc PR A 2
H41F H 0.5627 0.7297 0.6835 0.048 Uiso 0.164(7) 1 calc PR A 2
C44A C 0.415(3) 0.928(3) 0.7838(18) 0.040(13) Uiso 0.164(7) 1 d PD A 2
H44D H 0.4155 0.9807 0.7655 0.060 Uiso 0.164(7) 1 calc PR A 2
H44E H 0.3560 0.9342 0.8089 0.060 Uiso 0.164(7) 1 calc PR A 2
H44F H 0.3823 0.8817 0.7622 0.060 Uiso 0.164(7) 1 calc PR A 2

loop_
_atom_site_aniso_label
_atom_site_aniso_U_11
_atom_site_aniso_U_22
_atom_site_aniso_U_33
_atom_site_aniso_U_23
_atom_site_aniso_U_13
_atom_site_aniso_U_12
Ge1 0.0462(6) 0.0648(7) 0.0427(6) -0.0073(5) 0.0064(4) -0.0029(5)
Si1 0.0373(13) 0.0586(18) 0.0298(14) -0.0042(12) -0.0022(10) -0.0002(12)
N1 0.035(3) 0.052(5) 0.020(4) -0.007(3) -0.006(3) 0.000(3)
C1 0.038(4) 0.054(6) 0.021(5) 0.000(4) -0.008(3) 0.005(4)
C16 0.051(5) 0.050(6) 0.053(6) -0.003(5) 0.003(4) 0.007(5)
C6 0.035(4) 0.028(5) 0.036(5) -0.012(4) 0.008(3) 0.000(4)
C20 0.036(4) 0.054(6) 0.026(5) 0.000(4) -0.007(3) 0.007(4)
C7 0.036(4) 0.050(6) 0.026(5) -0.004(4) -0.008(3) -0.005(4)
C2 0.041(5) 0.042(6) 0.045(6) -0.001(5) -0.005(4) -0.004(4)
C19 0.061(6) 0.038(6) 0.035(5) 0.001(4) 0.000(4) -0.002(4)
C8 0.044(5) 0.035(5) 0.028(5) 0.007(4) -0.002(4) 0.003(4)
C14 0.047(5) 0.046(6) 0.018(4) 0.002(4) -0.004(4) 0.002(4)
C3 0.048(5) 0.032(5) 0.033(5) 0.008(4) -0.001(4) 0.000(4)
C4 0.036(4) 0.033(5) 0.032(5) -0.002(4) 0.001(3) 0.006(4)
C35 0.066(6) 0.095(9) 0.039(6) 0.018(5) 0.012(5) 0.006(6)
C27 0.029(4) 0.043(6) 0.062(6) -0.015(5) 0.007(4) 0.013(4)
C18 0.077(7) 0.069(7) 0.032(5) 0.010(5) 0.006(5) -0.011(6)
C15 0.050(5) 0.050(6) 0.037(5) -0.003(4) 0.013(4) -0.012(5)
C17 0.056(6) 0.056(7) 0.046(6) -0.008(5) 0.016(5) -0.015(5)
C5 0.050(5) 0.040(6) 0.021(5) -0.003(4) -0.002(4) 0.007(4)
C9 0.054(6) 0.051(6) 0.033(5) 0.002(4) -0.001(4) -0.006(5)
C33 0.075(6) 0.040(6) 0.027(5) -0.003(4) 0.009(4) 0.001(5)
C45 0.055(6) 0.073(8) 0.043(6) -0.014(6) -0.003(4) -0.002(5)
C32 0.055(6) 0.065(7) 0.061(7) -0.035(5) 0.005(5) 0.011(5)
C13 0.042(5) 0.055(6) 0.023(5) -0.003(4) 0.002(4) 0.001(4)
C12 0.071(7) 0.041(6) 0.039(6) 0.003(5) -0.012(5) -0.004(5)
C39 0.052(6) 0.055(8) 0.039(6) -0.014(5) 0.001(5) -0.002(5)
C40 0.052(8) 0.074(9) 0.038(9) -0.008(7) 0.008(6) 0.004(7)
C28 0.052(6) 0.091(8) 0.072(7) -0.043(6) -0.020(5) 0.026(6)
C42 0.058(7) 0.073(9) 0.030(6) -0.009(6) -0.006(5) -0.009(6)
C10 0.040(5) 0.068(7) 0.045(6) 0.000(5) -0.002(4) 0.007(5)
C34 0.059(6) 0.080(8) 0.045(6) 0.010(5) -0.004(4) 0.002(5)
C41 0.040(6) 0.062(8) 0.058(8) -0.001(6) -0.016(5) -0.002(5)
C11 0.057(6) 0.065(7) 0.035(5) 0.008(5) 0.004(4) 0.013(5)
C43 0.059(7) 0.064(9) 0.036(7) 0.014(6) -0.009(6) -0.012(7)
C36 0.044(6) 0.047(7) 0.040(6) -0.005(5) 0.001(5) 0.000(5)
C44 0.074(8) 0.091(11) 0.017(6) -0.010(6) -0.009(5) -0.013(7)
C21 0.041(5) 0.041(6) 0.045(5) -0.002(4) 0.005(4) 0.004(4)
C30 0.055(6) 0.125(11) 0.089(9) -0.027(8) 0.014(6) 0.016(7)
C22 0.063(7) 0.046(7) 0.133(11) 0.021(7) 0.024(6) 0.005(6)
C37 0.044(7) 0.046(10) 0.046(8) -0.013(6) 0.014(5) 0.009(7)
C29 0.039(6) 0.164(13) 0.081(9) -0.059(8) -0.018(5) 0.030(7)
C26 0.055(6) 0.035(6) 0.068(7) 0.002(5) -0.003(5) 0.006(5)
C38 0.045(6) 0.065(8) 0.056(8) -0.017(6) -0.003(5) 0.005(6)
C31 0.074(7) 0.103(9) 0.051(7) -0.038(6) 0.010(5) 0.015(6)
C25 0.050(6) 0.051(7) 0.074(7) 0.012(6) 0.009(5) 0.002(5)
C24 0.083(8) 0.062(8) 0.095(9) 0.017(7) 0.005(6) -0.008(7)
C23 0.083(9) 0.075(10) 0.138(12) 0.016(8) 0.036(8) 0.026(7)
C53 0.047(6) 0.111(10) 0.062(7) -0.018(7) 0.005(5) 0.001(6)
C46 0.095(8) 0.092(10) 0.053(7) 0.009(7) 0.005(6) -0.012(7)
C48 0.064(6) 0.094(9) 0.040(6) -0.010(6) 0.006(5) 0.002(6)
C49 0.074(7) 0.133(11) 0.040(6) -0.031(7) -0.008(5) 0.021(7)
C47 0.131(10) 0.096(10) 0.077(9) -0.005(7) 0.042(7) -0.037(8)
C50 0.073(7) 0.102(9) 0.031(6) -0.014(6) 0.005(5) -0.014(7)
C52 0.081(8) 0.105(10) 0.085(9) -0.044(8) 0.011(6) 0.019(7)
C51 0.072(7) 0.124(11) 0.074(8) -0.024(8) -0.012(6) 0.014(7)

loop_
_atom_type_symbol
_atom_type_description
_atom_type_scat_dispersion_real
_atom_type_scat_dispersion_imag
_atom_type_scat_source
C C 0.0033 0.0016 'International Tables Vol C Tables 4.2.6.8 and 6.1.1.4'
H H 0.0000 0.0000 'International Tables Vol C Tables 4.2.6.8 and 6.1.1.4'
Ge Ge 0.1547 1.8001 'International Tables Vol C Tables 4.2.6.8 and 6.1.1.4'
N N 0.0061 0.0033 'International Tables Vol C Tables 4.2.6.8 and 6.1.1.4'
Si Si 0.0817 0.0704 'International Tables Vol C Tables 4.2.6.8 and 6.1.1.4'

loop_
_geom_angle_atom_site_label_1
_geom_angle_atom_site_label_2
_geom_angle_atom_site_label_3
_geom_angle
N1 Ge1 C45 110.3(3)
N1 Si1 C39A 108.1(4)
N1 Si1 C36A 109.1(4)
C39A Si1 C36A 109.0(4)
N1 Si1 C36 112.1(3)
C39A Si1 C36 139.7(4)
C36A Si1 C36 59.9(4)
N1 Si1 C42 105.3(3)
C39A Si1 C42 50.6(4)
C36A Si1 C42 144.6(4)
C36 Si1 C42 113.9(4)
N1 Si1 C42A 108.8(10)
C39A Si1 C42A 112.4(13)
C36A Si1 C42A 109.4(11)
C36 Si1 C42A 51.3(12)
C42 Si1 C42A 66.1(13)
N1 Si1 C39 109.5(3)
C39A Si1 C39 58.0(4)
C36A Si1 C39 53.3(4)
C36 Si1 C39 109.0(4)
C42 Si1 C39 106.8(4)
C42A Si1 C39 141.4(10)
C1 N1 Si1 117.0(4)
C1 N1 Ge1 107.2(4)
Si1 N1 Ge1 135.8(3)
C2 C1 C6 119.8(7)
C2 C1 N1 120.7(7)
C6 C1 N1 119.5(7)
C17 C16 C15 119.6(8)
C5 C6 C1 117.6(7)
C5 C6 C7 120.8(6)
C1 C6 C7 121.3(7)
C2 C20 C27 112.7(6)
C2 C20 C21 111.9(7)
C27 C20 C21 113.6(7)
C6 C7 C14 112.3(6)
C6 C7 C8 113.0(6)
C14 C7 C8 111.9(6)
C3 C2 C1 118.5(7)
C3 C2 C20 119.5(7)
C1 C2 C20 121.6(7)
C18 C19 C14 121.0(7)
C13 C8 C9 119.2(7)
C13 C8 C7 121.7(7)
C9 C8 C7 119.0(7)
C15 C14 C19 118.7(8)
C15 C14 C7 122.0(7)
C19 C14 C7 119.1(7)
C4 C3 C2 122.4(7)
C5 C4 C3 118.3(7)
C5 C4 C33 122.0(7)
C3 C4 C33 119.7(7)
C32 C27 C28 118.8(8)
C32 C27 C20 119.1(7)
C28 C27 C20 121.6(8)
C17 C18 C19 119.8(8)
C14 C15 C16 120.5(8)
C16 C17 C18 120.3(8)
C4 C5 C6 123.5(7)
C10 C9 C8 119.7(8)
C34 C33 C4 112.1(7)
C34 C33 C35 110.0(7)
C4 C33 C35 111.8(6)
C46 C45 C48 117.8(10)
C46 C45 Ge1 119.8(8)
C48 C45 Ge1 120.2(8)
C27 C32 C31 121.9(8)
C8 C13 C12 119.8(7)
C11 C12 C13 120.5(8)
C40 C39 C41 110.8(9)
C40 C39 Si1 112.3(7)
C41 C39 Si1 115.5(6)
C29 C28 C27 118.8(9)
C44 C42 C43 109.9(8)
C44 C42 Si1 118.2(7)
C43 C42 Si1 110.6(6)
C11 C10 C9 121.0(8)
C10 C11 C12 119.7(9)
C37 C36 C38 109.8(9)
C37 C36 Si1 115.5(6)
C38 C36 Si1 113.8(6)
C22 C21 C26 117.3(9)
C22 C21 C20 120.1(8)
C26 C21 C20 122.4(8)
C29 C30 C31 116.5(9)
C21 C22 C23 121.3(10)
C30 C29 C28 123.2(8)
C25 C26 C21 122.3(8)
C32 C31 C30 120.8(9)
C26 C25 C24 119.2(9)
C25 C24 C23 120.5(10)
C22 C23 C24 119.4(11)
C48 C53 C52 120.9(10)
C45 C46 C47 129.9(11)
C53 C48 C49 117.5(10)
C53 C48 C45 119.3(8)
C49 C48 C45 123.1(10)
C50 C49 C48 120.7(10)
C49 C50 C51 124.5(8)
C53 C52 C51 125.4(10)
C52 C51 C50 110.8(8)
C40A C39A C41A 111(3)
C40A C39A Si1 118(2)
C41A C39A Si1 122(2)
C38A C36A C37A 99(5)
C38A C36A Si1 122(3)
C37A C36A Si1 117(3)
C43A C42A C44A 100(4)
C43A C42A Si1 116(3)
C44A C42A Si1 123(3)

loop_
_geom_bond_atom_site_label_1
_geom_bond_atom_site_label_2
_geom_bond_distance
Ge1 N1 1.881(6)
Ge1 C45 1.991(10)
Si1 N1 1.818(5)
Si1 C39A 1.818(6)
Si1 C36A 1.849(7)
Si1 C36 1.878(6)
Si1 C42 1.883(6)
Si1 C42A 1.894(8)
Si1 C39 1.913(6)
N1 C1 1.483(9)
C1 C2 1.430(11)
C1 C6 1.432(10)
C16 C17 1.382(11)
C16 C15 1.403(11)
C6 C5 1.404(9)
C6 C7 1.523(11)
C20 C2 1.531(11)
C20 C27 1.538(10)
C20 C21 1.542(11)
C7 C14 1.528(10)
C7 C8 1.536(11)
C2 C3 1.401(10)
C19 C18 1.386(11)
C19 C14 1.392(10)
C8 C13 1.385(10)
C8 C9 1.409(10)
C14 C15 1.390(10)
C3 C4 1.388(10)
C4 C5 1.378(10)
C4 C33 1.526(10)
C35 C33 1.528(11)
C27 C32 1.358(11)
C27 C28 1.389(10)
C18 C17 1.384(11)
C9 C10 1.396(11)
C33 C34 1.509(11)
C45 C46 1.348(13)
C45 C48 1.480(13)
C32 C31 1.366(11)
C13 C12 1.413(11)
C12 C11 1.381(11)
C39 C40 1.532(7)
C39 C41 1.550(7)
C28 C29 1.382(12)
C42 C44 1.535(7)
C42 C43 1.543(7)
C10 C11 1.372(11)
C36 C37 1.532(7)
C36 C38 1.541(7)
C21 C22 1.369(11)
C21 C26 1.398(11)
C30 C29 1.368(13)
C30 C31 1.401(12)
C22 C23 1.375(14)
C26 C25 1.352(11)
C25 C24 1.364(13)
C24 C23 1.380(13)
C53 C48 1.362(13)
C53 C52 1.389(13)
C46 C47 1.507(13)
C48 C49 1.416(11)
C49 C50 1.369(13)
C50 C51 1.443(13)
C52 C51 1.417(12)
C39A C40A 1.529(8)
C39A C41A 1.529(8)
C36A C38A 1.529(8)
C36A C37A 1.530(8)
C42A C43A 1.529(8)
C42A C44A 1.531(8)
